data_4309398
loop_
_publ_author_name
'Eduardo J. Fern\'andez'
'Jos\'e M. L\'opez-de-Luzuriaga'
'M. Elena Olmos'
'Javier P\'erez'
'Antonio Laguna'
'M. Cristina Lagunas'

_publ_section_title
;
A Family of Au-Tl Loosely Bound Butterfly Clusters
;
_journal_name_full 'Inorganic Chemistry'
_journal_page_first 6012
_journal_page_last 6018
_journal_paper_doi 10.1021/ic050060b
_journal_volume 44
_journal_year 2005
_chemical_formula_sum 'C46 H24 Au2 Cl20 N2 O2 Tl2'
_chemical_formula_weight 2148.35
_chemical_name_systematic
; 
 ? 
;
_space_group_IT_number 2
_symmetry_cell_setting triclinic
_symmetry_space_group_name_Hall '-P 1'
_symmetry_space_group_name_H-M 'P -1'
_atom_sites_solution_hydrogens geom
_atom_sites_solution_primary direct
_atom_sites_solution_secondary difmap
_audit_creation_method SHELXL-97
_cell_angle_alpha 97.3468(7)
_cell_angle_beta 103.2596(6)
_cell_angle_gamma 96.4217(6)
_cell_formula_units_Z 2
_cell_length_a 11.4069(1)
_cell_length_b 14.3783(2)
_cell_length_c 17.8738(2)
_cell_measurement_reflns_used 12082
_cell_measurement_temperature 173(2)
_cell_measurement_theta_max 27.88
_cell_measurement_theta_min 0.21
_cell_volume 2799.51(6)
_computing_cell_refinement 'Denzo and Scalepack (Otwinowski & Minor, 1997)'
_computing_data_collection 'Nonius Kappa CCD'
_computing_data_reduction 'Denzo and Scalepack (Otwinowski & Minor, 1997)'
_computing_molecular_graphics 'ORTEP III for Windows'
_computing_publication_material SHELXL-97
_computing_structure_refinement 'SHELXL-97 (Sheldrick, 1997)'
_computing_structure_solution 'SHELXS-97 (Sheldrick, 1990)'
_diffrn_ambient_temperature 173(2)
_diffrn_detector_area_resol_mean 9
_diffrn_measured_fraction_theta_full 0.991
_diffrn_measured_fraction_theta_max 0.991
_diffrn_measurement_device_type 'Nonius Kappa CCD'
_diffrn_measurement_method '\w and \f-scans'
_diffrn_radiation_monochromator graphite
_diffrn_radiation_source 'fine-focus sealed tube'
_diffrn_radiation_type MoK\a
_diffrn_radiation_wavelength 0.71073
_diffrn_reflns_av_R_equivalents 0.0460
_diffrn_reflns_av_sigmaI/netI 0.0314
_diffrn_reflns_limit_h_max 15
_diffrn_reflns_limit_h_min -15
_diffrn_reflns_limit_k_max 18
_diffrn_reflns_limit_k_min -18
_diffrn_reflns_limit_l_max 22
_diffrn_reflns_limit_l_min -23
_diffrn_reflns_number 40565
_diffrn_reflns_theta_full 27.95
_diffrn_reflns_theta_max 27.95
_diffrn_reflns_theta_min 1.94
_exptl_absorpt_coefficient_mu 11.960
_exptl_absorpt_correction_T_max 0.1540
_exptl_absorpt_correction_T_min 0.1238
_exptl_absorpt_correction_type multi-scan
_exptl_absorpt_process_details Scalepack
_exptl_crystal_colour colourless
_exptl_crystal_density_diffrn 2.549
_exptl_crystal_density_method 'not measured'
_exptl_crystal_description prism
_exptl_crystal_F_000 1980
_exptl_crystal_size_max 0.30
_exptl_crystal_size_mid 0.25
_exptl_crystal_size_min 0.25
_refine_diff_density_max 1.554
_refine_diff_density_min -1.695
_refine_diff_density_rms 0.176
_refine_ls_extinction_method none
_refine_ls_goodness_of_fit_ref 1.034
_refine_ls_hydrogen_treatment mixed
_refine_ls_matrix_type full
_refine_ls_number_parameters 671
_refine_ls_number_reflns 13323
_refine_ls_number_restraints 209
_refine_ls_restrained_S_all 1.028
_refine_ls_R_factor_all 0.0395
_refine_ls_R_factor_gt 0.0309
_refine_ls_shift/su_max 0.002
_refine_ls_shift/su_mean 0.000
_refine_ls_structure_factor_coef Fsqd
_refine_ls_weighting_details 'calc w=1/[\s^2^(Fo^2^)+(0.0320P)^2^+13.9513P] where P=(Fo^2^+2Fc^2^)/3'
_refine_ls_weighting_scheme calc
_refine_ls_wR_factor_gt 0.0695
_refine_ls_wR_factor_ref 0.0733
_reflns_number_gt 11666
_reflns_number_total 13323
_reflns_threshold_expression >2sigma(I)
_cod_data_source_file ic050060bsi20050114_104443_3.cif
_cod_data_source_block ele33
_cod_depositor_comments
;
The following automatic conversions were performed:
'_symmetry_cell_setting' value 'Triclinic' changed to 'triclinic'
according to '/home/saulius/struct/CIF-dictionaries/cif_core.dic'
dictionary named 'cif_core.dic' version 2.4.1 from
2010-06-29.

'_exptl_absorpt_correction_type' value 'multiscan' changed to
'multi-scan' according to
'/home/saulius/struct/CIF-dictionaries/cif_core.dic' dictionary named
'cif_core.dic' version 2.4.1 from 2010-06-29.

Automatic conversion script
Id: cif_fix_enum 1527 2010-12-29 10:47:43Z saulius 
;
_cod_database_code 4309398

loop_
_symmetry_equiv_pos_as_xyz
'x, y, z'
'-x, -y, -z'

loop_
_atom_site_label
_atom_site_type_symbol
_atom_site_fract_x
_atom_site_fract_y
_atom_site_fract_z
_atom_site_U_iso_or_equiv
_atom_site_adp_type
_atom_site_occupancy
_atom_site_symmetry_multiplicity
_atom_site_calc_flag
_atom_site_refinement_flags
_atom_site_disorder_assembly
_atom_site_disorder_group
Au1 Au 0.723326(16) -0.006094(13) 0.789917(11) 0.01771(5) Uani 1 1 d . . .
Au2 Au 0.903315(17) 0.013047(13) 0.564555(11) 0.01879(5) Uani 1 1 d . . .
Tl1 Tl 0.986838(18) 0.039749(15) 0.752541(12) 0.02458(5) Uani 1 1 d . . .
Tl2 Tl 0.702012(18) 0.082375(15) 0.631921(12) 0.02572(5) Uani 1 1 d . . .
C1 C 0.7492(4) 0.1320(3) 0.8447(3) 0.0179(9) Uani 1 1 d DU . .
C2 C 0.8540(4) 0.1706(3) 0.9028(3) 0.0189(10) Uani 1 1 d DU . .
C3 C 0.8824(4) 0.2671(4) 0.9342(3) 0.0217(10) Uani 1 1 d DU . .
C4 C 0.8030(5) 0.3284(4) 0.9058(3) 0.0237(11) Uani 1 1 d DU . .
C5 C 0.6939(5) 0.2924(3) 0.8521(3) 0.0218(10) Uani 1 1 d DU . .
C6 C 0.6699(4) 0.1961(3) 0.8224(3) 0.0169(9) Uani 1 1 d DU . .
Cl1 Cl 0.95350(12) 0.09507(9) 0.94109(7) 0.0258(3) Uani 1 1 d D . .
Cl2 Cl 1.01301(13) 0.31006(10) 1.00545(8) 0.0338(3) Uani 1 1 d D . .
Cl3 Cl 0.84049(14) 0.44827(9) 0.93947(9) 0.0353(3) Uani 1 1 d D . .
Cl4 Cl 0.59157(13) 0.36752(10) 0.82146(9) 0.0351(3) Uani 1 1 d D . .
Cl5 Cl 0.53344(11) 0.15403(9) 0.75283(8) 0.0261(3) Uani 1 1 d D . .
C11 C 0.6917(4) -0.1476(3) 0.7441(3) 0.0197(10) Uani 1 1 d DU . .
C12 C 0.5841(4) -0.1896(3) 0.6889(3) 0.0197(10) Uani 1 1 d DU . .
C13 C 0.5490(5) -0.2867(4) 0.6679(3) 0.0250(11) Uani 1 1 d DU . .
C14 C 0.6241(5) -0.3474(4) 0.7030(3) 0.0282(12) Uani 1 1 d DU . .
C15 C 0.7342(5) -0.3093(3) 0.7569(3) 0.0223(10) Uani 1 1 d DU . .
C16 C 0.7643(4) -0.2117(3) 0.7750(3) 0.0195(10) Uani 1 1 d DU . .
Cl6 Cl 0.48710(12) -0.11557(9) 0.64446(8) 0.0278(3) Uani 1 1 d D . .
Cl7 Cl 0.41280(14) -0.33350(10) 0.60281(9) 0.0365(3) Uani 1 1 d D . .
Cl8 Cl 0.58288(16) -0.46822(9) 0.68013(9) 0.0399(4) Uani 1 1 d D . .
Cl9 Cl 0.82512(14) -0.38358(10) 0.80173(9) 0.0359(3) Uani 1 1 d D . .
Cl10 Cl 0.90241(12) -0.16603(10) 0.84193(8) 0.0309(3) Uani 1 1 d D . .
C21 C 0.9906(4) 0.1492(3) 0.5769(3) 0.0180(9) Uani 1 1 d DU . .
C22 C 1.1082(4) 0.1816(4) 0.6231(3) 0.0205(10) Uani 1 1 d DU . .
C23 C 1.1614(5) 0.2758(4) 0.6375(3) 0.0250(11) Uani 1 1 d DU . .
C24 C 1.0948(5) 0.3426(4) 0.6049(3) 0.0252(11) Uani 1 1 d DU . .
C25 C 0.9783(5) 0.3131(4) 0.5560(3) 0.0245(11) Uani 1 1 d DU . .
C26 C 0.9298(4) 0.2187(4) 0.5445(3) 0.0211(10) Uani 1 1 d DU . .
Cl11 Cl 1.19349(12) 0.09973(10) 0.66483(8) 0.0296(3) Uani 1 1 d D . .
Cl12 Cl 1.30560(13) 0.31125(12) 0.69683(9) 0.0380(3) Uani 1 1 d D . .
Cl13 Cl 1.15582(16) 0.46064(11) 0.62604(11) 0.0468(4) Uani 1 1 d D . .
Cl14 Cl 0.89857(14) 0.39600(10) 0.51477(10) 0.0364(3) Uani 1 1 d D . .
Cl15 Cl 0.78187(12) 0.18640(10) 0.48673(9) 0.0305(3) Uani 1 1 d D . .
C31 C 0.8097(4) -0.1214(3) 0.5502(3) 0.0180(9) Uani 1 1 d DU . .
C32 C 0.6923(4) -0.1485(3) 0.5023(3) 0.0200(10) Uani 1 1 d DU . .
C33 C 0.6323(4) -0.2425(4) 0.4856(3) 0.0245(11) Uani 1 1 d DU . .
C34 C 0.6920(5) -0.3124(4) 0.5173(3) 0.0258(11) Uani 1 1 d DU . .
C35 C 0.8083(5) -0.2887(3) 0.5666(3) 0.0227(10) Uani 1 1 d DU . .
C36 C 0.8643(4) -0.1942(3) 0.5822(3) 0.0190(10) Uani 1 1 d DU . .
Cl16 Cl 0.61360(12) -0.06279(9) 0.46169(8) 0.0266(3) Uani 1 1 d D . .
Cl17 Cl 0.48712(13) -0.27124(11) 0.42654(9) 0.0361(3) Uani 1 1 d D . .
Cl18 Cl 0.62475(15) -0.42839(10) 0.49407(11) 0.0424(4) Uani 1 1 d D . .
Cl19 Cl 0.88228(14) -0.37483(10) 0.60673(9) 0.0353(3) Uani 1 1 d D . .
Cl20 Cl 1.00948(12) -0.16722(9) 0.64427(8) 0.0300(3) Uani 1 1 d D . .
O1 O 0.8848(3) 0.2121(3) 0.7247(2) 0.0254(8) Uani 1 1 d U . .
O2 O 1.1074(3) 0.2298(3) 0.8359(2) 0.0275(8) Uani 1 1 d U . .
H2 H 1.1676 0.2227 0.8708 0.041 Uiso 1 1 calc R . .
C41 C 0.9070(5) 0.2996(4) 0.7348(3) 0.0251(11) Uani 1 1 d U . .
C42 C 1.0184(5) 0.3536(4) 0.7847(3) 0.0291(12) Uani 1 1 d U . .
H42 H 1.0281 0.4201 0.7847 0.035 Uiso 1 1 calc R . .
C43 C 1.1091(5) 0.3209(4) 0.8309(3) 0.0267(11) Uani 1 1 d U . .
C44 C 0.8146(6) 0.3544(5) 0.6943(4) 0.0376(14) Uani 1 1 d U . .
H44A H 0.7680 0.3164 0.6448 0.056 Uiso 1 1 calc R . .
H44B H 0.8561 0.4134 0.6843 0.056 Uiso 1 1 calc R . .
H44C H 0.7593 0.3695 0.7273 0.056 Uiso 1 1 calc R . .
C45 C 1.2196(6) 0.3867(5) 0.8798(4) 0.0413(15) Uani 1 1 d U . .
H45A H 1.2261 0.3829 0.9349 0.062 Uiso 1 1 calc R . .
H45B H 1.2119 0.4518 0.8709 0.062 Uiso 1 1 calc R . .
H45C H 1.2926 0.3682 0.8655 0.062 Uiso 1 1 calc R . .
N51 N 1.1991(5) -0.0400(4) 0.8197(3) 0.0348(11) Uani 1 1 d DU . .
C52 C 1.2039(5) -0.0511(4) 0.8932(4) 0.0326(13) Uani 1 1 d DU . .
H52 H 1.1374 -0.0364 0.9140 0.039 Uiso 1 1 calc R . .
C53 C 1.2993(5) -0.0828(4) 0.9409(4) 0.0326(13) Uani 1 1 d DU . .
H53 H 1.2970 -0.0900 0.9926 0.039 Uiso 1 1 calc R . .
C54 C 1.3979(5) -0.1039(4) 0.9132(3) 0.0264(11) Uani 1 1 d DU . .
C55 C 1.3931(6) -0.0940(5) 0.8364(4) 0.0387(15) Uani 1 1 d DU . .
H55 H 1.4582 -0.1084 0.8141 0.046 Uiso 1 1 calc R . .
C56 C 1.2930(6) -0.0630(5) 0.7925(4) 0.0434(16) Uani 1 1 d DU . .
H56 H 1.2912 -0.0578 0.7398 0.052 Uiso 1 1 calc R . .
N61 N 1.7093(4) -0.1891(4) 1.0593(3) 0.0319(11) Uani 1 1 d DU . .
C62 C 1.7040(6) -0.1819(5) 0.9858(4) 0.0446(17) Uani 1 1 d DU . .
H62 H 1.7712 -0.1957 0.9656 0.053 Uiso 1 1 calc R . .
C63 C 1.6056(5) -0.1553(5) 0.9370(3) 0.0400(16) Uani 1 1 d DU . .
H63 H 1.6070 -0.1509 0.8846 0.048 Uiso 1 1 calc R . .
C64 C 1.5047(5) -0.1351(4) 0.9631(3) 0.0223(10) Uani 1 1 d DU . .
C65 C 1.5119(5) -0.1428(5) 1.0404(4) 0.0368(14) Uani 1 1 d DU . .
H65 H 1.4464 -0.1294 1.0626 0.044 Uiso 1 1 calc R . .
C66 C 1.6143(5) -0.1701(5) 1.0854(4) 0.0364(14) Uani 1 1 d DU . .
H66 H 1.6161 -0.1754 1.1381 0.044 Uiso 1 1 calc R . .
C71 C 0.2856(8) -0.3515(5) 0.8346(5) 0.0608(19) Uani 1 1 d DU . .
C72 C 0.3754(8) -0.3817(5) 0.8040(5) 0.062(2) Uani 1 1 d DU . .
H72 H 0.3709 -0.3832 0.7501 0.074 Uiso 1 1 calc R . .
C73 C 0.4788(9) -0.4118(7) 0.8543(6) 0.075(2) Uani 1 1 d DU . .
H73 H 0.5409 -0.4348 0.8329 0.090 Uiso 1 1 calc R . .
C74 C 0.4868(9) -0.4072(6) 0.9301(5) 0.068(2) Uani 1 1 d DU . .
H74 H 0.5560 -0.4249 0.9629 0.081 Uiso 1 1 calc R . .
C75 C 0.3944(9) -0.3768(6) 0.9615(5) 0.067(2) Uani 1 1 d DU . .
H75 H 0.3983 -0.3753 1.0154 0.080 Uiso 1 1 calc R . .
C76 C 0.2932(8) -0.3477(6) 0.9112(5) 0.0588(19) Uani 1 1 d DU . .
H76 H 0.2303 -0.3253 0.9321 0.071 Uiso 1 1 calc R . .
C77 C 0.1783(9) -0.3209(7) 0.7822(6) 0.081(3) Uani 1 1 d U . .
H77A H 0.1930 -0.3197 0.7304 0.122 Uiso 1 1 calc R . .
H77B H 0.1671 -0.2574 0.8040 0.122 Uiso 1 1 calc R . .
H77C H 0.1048 -0.3657 0.7780 0.122 Uiso 1 1 calc R . .

loop_
_atom_site_aniso_label
_atom_site_aniso_U_11
_atom_site_aniso_U_22
_atom_site_aniso_U_33
_atom_site_aniso_U_23
_atom_site_aniso_U_13
_atom_site_aniso_U_12
Au1 0.01890(9) 0.01337(9) 0.01937(9) 0.00200(7) 0.00244(7) 0.00151(7)
Au2 0.01776(9) 0.01606(9) 0.02115(10) 0.00234(7) 0.00206(7) 0.00300(7)
Tl1 0.02216(10) 0.02787(11) 0.02393(10) 0.00581(8) 0.00412(8) 0.00587(8)
Tl2 0.02207(10) 0.02776(11) 0.02570(11) 0.00118(8) 0.00395(8) 0.00438(8)
C1 0.022(2) 0.015(2) 0.017(2) 0.0026(18) 0.0062(19) 0.0012(18)
C2 0.023(2) 0.017(2) 0.017(2) 0.0047(18) 0.0046(19) 0.0067(19)
C3 0.019(2) 0.023(3) 0.018(2) -0.0006(19) -0.0005(19) -0.0010(19)
C4 0.029(3) 0.016(2) 0.026(3) 0.002(2) 0.008(2) 0.001(2)
C5 0.027(3) 0.020(2) 0.020(2) 0.005(2) 0.007(2) 0.010(2)
C6 0.015(2) 0.018(2) 0.017(2) 0.0033(18) 0.0033(18) 0.0024(18)
Cl1 0.0269(6) 0.0242(6) 0.0237(6) 0.0033(5) -0.0015(5) 0.0094(5)
Cl2 0.0325(7) 0.0272(7) 0.0300(7) -0.0043(5) -0.0095(6) 0.0008(6)
Cl3 0.0422(8) 0.0157(6) 0.0416(8) -0.0028(6) 0.0025(6) 0.0021(6)
Cl4 0.0343(7) 0.0240(7) 0.0438(8) 0.0040(6) -0.0001(6) 0.0133(6)
Cl5 0.0201(6) 0.0271(6) 0.0268(6) -0.0015(5) -0.0007(5) 0.0052(5)
C11 0.023(2) 0.015(2) 0.022(2) 0.0009(19) 0.0076(19) 0.0049(19)
C12 0.023(2) 0.015(2) 0.020(2) 0.0063(19) 0.0016(19) 0.0050(19)
C13 0.030(3) 0.019(2) 0.021(3) 0.001(2) -0.002(2) 0.003(2)
C14 0.037(3) 0.015(2) 0.028(3) 0.001(2) -0.001(2) 0.003(2)
C15 0.030(3) 0.015(2) 0.020(2) 0.0027(19) 0.003(2) 0.008(2)
C16 0.020(2) 0.015(2) 0.022(2) 0.0030(19) 0.0017(19) 0.0017(18)
Cl6 0.0270(6) 0.0179(6) 0.0329(7) 0.0051(5) -0.0048(5) 0.0046(5)
Cl7 0.0367(8) 0.0223(6) 0.0365(8) 0.0016(6) -0.0144(6) -0.0019(6)
Cl8 0.0526(9) 0.0143(6) 0.0409(8) 0.0001(6) -0.0093(7) 0.0031(6)
Cl9 0.0443(8) 0.0218(6) 0.0343(7) 0.0050(6) -0.0086(6) 0.0116(6)
Cl10 0.0276(7) 0.0229(6) 0.0346(7) 0.0042(5) -0.0071(6) 0.0024(5)
C21 0.018(2) 0.017(2) 0.021(2) 0.0042(19) 0.0090(19) 0.0030(18)
C22 0.018(2) 0.026(2) 0.020(2) 0.004(2) 0.0070(19) 0.006(2)
C23 0.021(2) 0.032(3) 0.021(3) 0.006(2) 0.004(2) -0.003(2)
C24 0.034(3) 0.017(2) 0.023(3) 0.004(2) 0.007(2) -0.003(2)
C25 0.024(2) 0.023(2) 0.029(3) 0.010(2) 0.007(2) 0.002(2)
C26 0.016(2) 0.025(3) 0.025(3) 0.011(2) 0.0067(19) 0.0007(19)
Cl11 0.0205(6) 0.0348(7) 0.0356(7) 0.0136(6) 0.0040(5) 0.0091(5)
Cl12 0.0244(7) 0.0448(9) 0.0355(8) 0.0065(7) -0.0043(6) -0.0094(6)
Cl13 0.0522(10) 0.0247(7) 0.0532(10) 0.0100(7) -0.0011(8) -0.0132(7)
Cl14 0.0386(8) 0.0241(7) 0.0483(9) 0.0192(6) 0.0063(7) 0.0055(6)
Cl15 0.0199(6) 0.0287(7) 0.0394(8) 0.0144(6) -0.0030(5) 0.0003(5)
C31 0.021(2) 0.018(2) 0.017(2) 0.0014(18) 0.0066(18) 0.0057(18)
C32 0.025(2) 0.016(2) 0.019(2) -0.0011(19) 0.0071(19) 0.0058(19)
C33 0.020(2) 0.024(3) 0.025(3) -0.003(2) 0.001(2) -0.002(2)
C34 0.029(3) 0.018(2) 0.027(3) -0.003(2) 0.006(2) 0.001(2)
C35 0.027(3) 0.020(2) 0.023(3) 0.002(2) 0.008(2) 0.006(2)
C36 0.018(2) 0.019(2) 0.018(2) -0.0017(19) 0.0016(18) 0.0042(18)
Cl16 0.0233(6) 0.0260(6) 0.0274(6) 0.0039(5) -0.0011(5) 0.0062(5)
Cl17 0.0236(7) 0.0347(8) 0.0409(8) 0.0011(6) -0.0042(6) -0.0036(6)
Cl18 0.0398(8) 0.0185(7) 0.0589(10) -0.0018(6) 0.0016(7) -0.0057(6)
Cl19 0.0399(8) 0.0193(6) 0.0452(8) 0.0065(6) 0.0043(7) 0.0092(6)
Cl20 0.0248(6) 0.0233(6) 0.0341(7) 0.0007(5) -0.0068(5) 0.0050(5)
O1 0.0259(19) 0.0216(18) 0.0256(19) 0.0015(15) 0.0012(15) 0.0040(15)
O2 0.0228(19) 0.0238(19) 0.030(2) 0.0042(16) -0.0032(16) 0.0010(15)
C41 0.028(3) 0.028(3) 0.020(3) 0.005(2) 0.007(2) 0.007(2)
C42 0.031(3) 0.017(2) 0.036(3) 0.005(2) 0.004(2) 0.000(2)
C43 0.028(3) 0.024(3) 0.025(3) 0.005(2) 0.003(2) -0.001(2)
C44 0.037(3) 0.037(3) 0.041(4) 0.011(3) 0.005(3) 0.017(3)
C45 0.039(3) 0.029(3) 0.046(4) 0.003(3) -0.002(3) -0.008(3)
N51 0.032(3) 0.034(3) 0.037(3) 0.006(2) 0.001(2) 0.012(2)
C52 0.022(3) 0.034(3) 0.042(3) 0.008(3) 0.007(2) 0.006(2)
C53 0.025(3) 0.040(3) 0.036(3) 0.013(3) 0.009(2) 0.009(2)
C54 0.020(2) 0.025(3) 0.033(3) 0.007(2) 0.003(2) 0.005(2)
C55 0.033(3) 0.053(4) 0.038(3) 0.017(3) 0.011(3) 0.022(3)
C56 0.043(4) 0.058(4) 0.035(3) 0.016(3) 0.007(3) 0.027(3)
N61 0.024(2) 0.038(3) 0.031(3) 0.007(2) -0.002(2) 0.010(2)
C62 0.033(3) 0.073(5) 0.033(3) 0.013(3) 0.010(3) 0.021(3)
C63 0.034(3) 0.069(5) 0.023(3) 0.012(3) 0.010(2) 0.022(3)
C64 0.020(2) 0.023(3) 0.023(2) 0.005(2) 0.0030(19) 0.001(2)
C65 0.030(3) 0.056(4) 0.033(3) 0.018(3) 0.014(2) 0.018(3)
C66 0.033(3) 0.049(4) 0.032(3) 0.017(3) 0.009(2) 0.010(3)
C71 0.072(5) 0.040(4) 0.062(4) 0.005(4) 0.008(4) -0.009(4)
C72 0.065(5) 0.053(5) 0.061(5) 0.000(4) 0.014(4) -0.005(4)
C73 0.079(6) 0.066(6) 0.083(6) 0.013(5) 0.024(5) 0.011(5)
C74 0.075(6) 0.046(5) 0.071(5) 0.005(4) 0.000(4) -0.002(4)
C75 0.089(6) 0.058(5) 0.051(5) 0.008(4) 0.020(4) -0.005(5)
C76 0.077(5) 0.043(4) 0.055(4) 0.004(4) 0.024(4) -0.005(4)
C77 0.072(6) 0.048(5) 0.102(7) 0.019(5) -0.022(5) 0.001(4)

loop_
_atom_type_symbol
_atom_type_description
_atom_type_scat_dispersion_real
_atom_type_scat_dispersion_imag
_atom_type_scat_source
C C 0.0033 0.0016 'International Tables Vol C Tables 4.2.6.8 and 6.1.1.4'
H H 0.0000 0.0000 'International Tables Vol C Tables 4.2.6.8 and 6.1.1.4'
Au Au -2.0133 8.8022 'International Tables Vol C Tables 4.2.6.8 and 6.1.1.4'
Tl Tl -2.8358 9.6688 'International Tables Vol C Tables 4.2.6.8 and 6.1.1.4'
Cl Cl 0.1484 0.1585 'International Tables Vol C Tables 4.2.6.8 and 6.1.1.4'
N N 0.0061 0.0033 'International Tables Vol C Tables 4.2.6.8 and 6.1.1.4'
O O 0.0106 0.0060 'International Tables Vol C Tables 4.2.6.8 and 6.1.1.4'

loop_
_geom_angle_atom_site_label_1
_geom_angle_atom_site_label_2
_geom_angle_atom_site_label_3
_geom_angle
_geom_angle_site_symmetry_1
_geom_angle_site_symmetry_3
_geom_angle_publ_flag
C11 Au1 C1 174.54(18) . . ?
C11 Au1 Tl2 99.35(13) . . ?
C1 Au1 Tl2 85.61(12) . . ?
C11 Au1 Tl1 96.59(13) . . ?
C1 Au1 Tl1 87.34(13) . . ?
Tl2 Au1 Tl1 68.360(6) . . ?
C31 Au2 C21 177.75(18) . . ?
C31 Au2 Tl2 87.00(12) . . ?
C21 Au2 Tl2 91.54(12) . . ?
C31 Au2 Tl1 95.61(12) . . ?
C21 Au2 Tl1 85.50(13) . . ?
Tl2 Au2 Tl1 70.631(7) . . ?
N51 Tl1 Au2 117.02(10) . . ?
N51 Tl1 Au1 124.47(10) . . ?
Au2 Tl1 Au1 99.597(7) . . ?
N51 Tl1 Tl2 164.85(10) . . ?
Au2 Tl1 Tl2 52.060(5) . . ?
Au1 Tl1 Tl2 55.453(6) . . ?
O1 Tl2 Au2 83.81(8) . . ?
O1 Tl2 Au1 81.94(8) . . ?
Au2 Tl2 Au1 104.728(8) . . ?
O1 Tl2 Tl1 52.16(8) . . ?
Au2 Tl2 Tl1 57.309(6) . . ?
Au1 Tl2 Tl1 56.187(6) . . ?
C6 C1 C2 114.9(4) . . ?
C6 C1 Au1 123.0(3) . . ?
C2 C1 Au1 121.8(3) . . ?
C1 C2 C3 123.5(4) . . ?
C1 C2 Cl1 118.9(4) . . ?
C3 C2 Cl1 117.5(4) . . ?
C4 C3 C2 118.6(4) . . ?
C4 C3 Cl2 120.2(4) . . ?
C2 C3 Cl2 121.2(4) . . ?
C5 C4 C3 119.8(5) . . ?
C5 C4 Cl3 120.7(4) . . ?
C3 C4 Cl3 119.4(4) . . ?
C4 C5 C6 119.2(4) . . ?
C4 C5 Cl4 119.8(4) . . ?
C6 C5 Cl4 121.0(4) . . ?
C5 C6 C1 123.6(4) . . ?
C5 C6 Cl5 117.9(4) . . ?
C1 C6 Cl5 118.5(4) . . ?
C16 C11 C12 114.4(4) . . ?
C16 C11 Au1 122.3(4) . . ?
C12 C11 Au1 122.4(3) . . ?
C13 C12 C11 123.9(4) . . ?
C13 C12 Cl6 117.7(4) . . ?
C11 C12 Cl6 118.4(4) . . ?
C12 C13 C14 118.9(5) . . ?
C12 C13 Cl7 121.5(4) . . ?
C14 C13 Cl7 119.6(4) . . ?
C13 C14 C15 119.6(5) . . ?
C13 C14 Cl8 120.5(4) . . ?
C15 C14 Cl8 119.9(4) . . ?
C16 C15 C14 118.7(4) . . ?
C16 C15 Cl9 121.6(4) . . ?
C14 C15 Cl9 119.7(4) . . ?
C15 C16 C11 124.5(4) . . ?
C15 C16 Cl10 117.8(4) . . ?
C11 C16 Cl10 117.7(4) . . ?
C26 C21 C22 114.9(5) . . ?
C26 C21 Au2 120.7(3) . . ?
C22 C21 Au2 124.0(3) . . ?
C23 C22 C21 123.5(5) . . ?
C23 C22 Cl11 117.9(4) . . ?
C21 C22 Cl11 118.6(4) . . ?
C22 C23 C24 118.9(5) . . ?
C22 C23 Cl12 121.1(4) . . ?
C24 C23 Cl12 120.0(4) . . ?
C23 C24 C25 119.7(5) . . ?
C23 C24 Cl13 119.7(4) . . ?
C25 C24 Cl13 120.6(4) . . ?
C26 C25 C24 118.7(5) . . ?
C26 C25 Cl14 122.1(4) . . ?
C24 C25 Cl14 119.1(4) . . ?
C25 C26 C21 124.2(5) . . ?
C25 C26 Cl15 117.0(4) . . ?
C21 C26 Cl15 118.8(4) . . ?
C36 C31 C32 115.3(4) . . ?
C36 C31 Au2 121.6(3) . . ?
C32 C31 Au2 122.8(3) . . ?
C31 C32 C33 123.2(4) . . ?
C31 C32 Cl16 119.3(4) . . ?
C33 C32 Cl16 117.5(4) . . ?
C34 C33 C32 119.0(5) . . ?
C34 C33 Cl17 120.0(4) . . ?
C32 C33 Cl17 121.0(4) . . ?
C33 C34 C35 119.9(5) . . ?
C33 C34 Cl18 120.2(4) . . ?
C35 C34 Cl18 119.9(4) . . ?
C34 C35 C36 119.3(5) . . ?
C34 C35 Cl19 120.1(4) . . ?
C36 C35 Cl19 120.6(4) . . ?
C31 C36 C35 123.2(4) . . ?
C31 C36 Cl20 118.9(4) . . ?
C35 C36 Cl20 117.9(4) . . ?
C41 O1 Tl2 134.2(3) . . ?
O1 C41 C42 123.7(5) . . ?
O1 C41 C44 119.2(5) . . ?
C42 C41 C44 117.0(5) . . ?
C43 C42 C41 127.6(5) . . ?
O2 C43 C42 122.4(5) . . ?
O2 C43 C45 116.4(5) . . ?
C42 C43 C45 121.3(5) . . ?
C56 N51 C52 116.0(5) . . ?
C56 N51 Tl1 132.2(4) . . ?
C52 N51 Tl1 111.7(4) . . ?
N51 C52 C53 124.0(5) . . ?
C54 C53 C52 119.8(6) . . ?
C53 C54 C55 116.6(5) . . ?
C53 C54 C64 121.8(5) . . ?
C55 C54 C64 121.6(5) . . ?
C56 C55 C54 119.7(6) . . ?
N51 C56 C55 123.8(6) . . ?
C66 N61 C62 116.8(5) . . ?
N61 C62 C63 123.3(6) . . ?
C62 C63 C64 120.9(5) . . ?
C63 C64 C65 115.1(5) . . ?
C63 C64 C54 122.8(5) . . ?
C65 C64 C54 122.0(5) . . ?
C64 C65 C66 120.2(5) . . ?
N61 C66 C65 123.7(6) . . ?
C76 C71 C72 120.2(9) . . ?
C76 C71 C77 120.5(9) . . ?
C72 C71 C77 119.3(8) . . ?
C71 C72 C73 119.5(9) . . ?
C74 C73 C72 120.3(9) . . ?
C73 C74 C75 120.3(10) . . ?
C74 C75 C76 118.6(8) . . ?
C71 C76 C75 121.1(8) . . ?

loop_
_geom_bond_atom_site_label_1
_geom_bond_atom_site_label_2
_geom_bond_distance
_geom_bond_site_symmetry_2
_geom_bond_publ_flag
Au1 C11 2.052(5) . ?
Au1 C1 2.056(5) . ?
Au1 Tl2 3.2133(3) . ?
Au1 Tl1 3.2414(3) . ?
Au2 C31 2.056(5) . ?
Au2 C21 2.056(5) . ?
Au2 Tl2 3.0314(3) . ?
Au2 Tl1 3.2349(3) . ?
Tl1 N51 2.874(5) . ?
Tl1 Tl2 3.6263(3) . ?
Tl2 O1 2.707(4) . ?
C1 C6 1.393(6) . ?
C1 C2 1.397(6) . ?
C2 C3 1.400(7) . ?
C2 Cl1 1.745(5) . ?
C3 C4 1.393(7) . ?
C3 Cl2 1.716(5) . ?
C4 C5 1.385(7) . ?
C4 Cl3 1.722(5) . ?
C5 C6 1.392(7) . ?
C5 Cl4 1.722(5) . ?
C6 Cl5 1.745(5) . ?
C11 C16 1.391(6) . ?
C11 C12 1.404(6) . ?
C12 C13 1.387(7) . ?
C12 Cl6 1.750(5) . ?
C13 C14 1.397(7) . ?
C13 Cl7 1.719(5) . ?
C14 C15 1.400(7) . ?
C14 Cl8 1.719(5) . ?
C15 C16 1.384(6) . ?
C15 Cl9 1.716(5) . ?
C16 Cl10 1.745(5) . ?
C21 C26 1.391(6) . ?
C21 C22 1.397(6) . ?
C22 C23 1.387(7) . ?
C22 Cl11 1.742(5) . ?
C23 C24 1.394(7) . ?
C23 Cl12 1.722(5) . ?
C24 C25 1.398(7) . ?
C24 Cl13 1.720(5) . ?
C25 C26 1.378(7) . ?
C25 Cl14 1.718(5) . ?
C26 Cl15 1.741(5) . ?
C31 C36 1.396(6) . ?
C31 C32 1.396(6) . ?
C32 C33 1.408(7) . ?
C32 Cl16 1.741(5) . ?
C33 C34 1.384(7) . ?
C33 Cl17 1.721(5) . ?
C34 C35 1.392(7) . ?
C34 Cl18 1.712(5) . ?
C35 C36 1.400(7) . ?
C35 Cl19 1.716(5) . ?
C36 Cl20 1.739(5) . ?
O1 C41 1.238(7) . ?
O2 C43 1.324(7) . ?
C41 C42 1.447(8) . ?
C41 C44 1.496(8) . ?
C42 C43 1.338(8) . ?
C43 C45 1.505(8) . ?
N51 C56 1.331(8) . ?
N51 C52 1.332(7) . ?
C52 C53 1.380(7) . ?
C53 C54 1.376(7) . ?
C54 C55 1.388(8) . ?
C54 C64 1.485(7) . ?
C55 C56 1.382(8) . ?
N61 C66 1.316(7) . ?
N61 C62 1.318(7) . ?
C62 C63 1.379(8) . ?
C63 C64 1.384(7) . ?
C64 C65 1.384(7) . ?
C65 C66 1.385(8) . ?
C71 C76 1.345(10) . ?
C71 C72 1.353(11) . ?
C71 C77 1.506(12) . ?
C72 C73 1.454(11) . ?
C73 C74 1.329(11) . ?
C74 C75 1.389(11) . ?
C75 C76 1.430(11) . ?

loop_
_geom_hbond_atom_site_label_D
_geom_hbond_atom_site_label_H
_geom_hbond_atom_site_label_A
_geom_hbond_distance_DH
_geom_hbond_distance_HA
_geom_hbond_distance_DA
_geom_hbond_angle_DHA
_geom_hbond_site_symmetry_A
O2 H2 N61 0.84 1.81 2.641(6) 171.6 2_857
